data_7717349
loop_
_publ_author_name
'T&#xfc;z&#xfc;n, Ece Zeynep'
'Hnyk, Drahom&#xed;r'
'Bavol, Dmytro'
'Liteck&#xe1;, Miroslava'
'Fanfrl&#xed;k, Jind&#x159;ich'
'Gr&#x171;ner, Bohum&#xed;r'

_publ_section_title
;
 Modification of cobalt bis(dicarbollide) ions with nitrile groups on
 carbon atoms: a unique low-temperature skeletal rearrangement due to the
 specific electron-donor character of CN substitution.
;
_journal_issue 46
_journal_name_full 'Dalton transactions (Cambridge, England : 2003)'
_journal_page_first 18462
_journal_page_last 18466
_journal_paper_doi 10.1039/d4dt02588a
_journal_volume 53
_journal_year 2024
_chemical_formula_moiety 'C6 H20 B18 Co N2, C4 H12 N'
_chemical_formula_sum 'C10 H32 B18 Co N3'
_chemical_formula_weight 447.89
_space_group_crystal_system orthorhombic
_space_group_IT_number 60
_space_group_name_Hall '-P 2n 2ab'
_space_group_name_H-M_alt 'P b c n'
_atom_sites_solution_hydrogens geom
_atom_sites_solution_primary dual
_audit_creation_date 2024-07-11
_audit_creation_method
;
Olex2 1.5-alpha
(compiled 2021.10.07 svn.r9718050b for OlexSys, GUI svn.r6410)
;
_audit_update_record
;
2024-07-12 deposited with the CCDC.	2024-10-23 downloaded from the CCDC.
;
_cell_angle_alpha 90
_cell_angle_beta 90
_cell_angle_gamma 90
_cell_formula_units_Z 8
_cell_length_a 21.3386(3)
_cell_length_b 10.7908(2)
_cell_length_c 20.2460(3)
_cell_measurement_reflns_used 19173
_cell_measurement_temperature 100.00(10)
_cell_measurement_theta_max 77.6070
_cell_measurement_theta_min 4.1210
_cell_volume 4661.86(13)
_computing_cell_refinement 'CrysAlisPro 1.171.43.105a (Rigaku OD, 2024)'
_computing_data_collection 'CrysAlisPro system (CCD 43.104a 64-bit (release 22-12-2023))'
_computing_data_reduction 'CrysAlisPro 1.171.43.105a (Rigaku OD, 2024)'
_computing_molecular_graphics 'Olex2 1.5-alpha (Dolomanov et al., 2009)'
_computing_publication_material 'Olex2 1.5-alpha (Dolomanov et al., 2009)'
_computing_structure_refinement 'SHELXL 2018/3 (Sheldrick, 2015)'
_computing_structure_solution 'SHELXT 2018/2 (Sheldrick, 2018)'
_diffrn_ambient_environment N~2~
_diffrn_ambient_temperature 100.00(10)
_diffrn_detector 'Hybrid Pixel Array Detector'
_diffrn_detector_area_resol_mean 10.0000
_diffrn_detector_type HyPix
_diffrn_measured_fraction_theta_full 1.000
_diffrn_measured_fraction_theta_max 0.951
_diffrn_measurement_details
;
List of Runs (angles in degrees, time in seconds):

  # Type    Start    End  Width  t~exp~   \w     \q     \k     \f   Frames
#--------------------------------------------------------------------------
  1  \w   -117.00 -60.00   0.50   10.00    --  -49.64 -68.00-151.00  114
  2  \w    -12.00  19.00   0.50   10.00    --  -49.64  68.00 -19.00   62
  3  \w     65.00  91.00   0.50   10.00    --   49.64  68.00 -19.00   52
  4  \w     -3.00  26.00   0.50   10.00    --   49.64 -68.00-151.00   58
  5  \w    -45.00 -18.00   0.50   40.00    --  -90.00  68.00 -19.00   54
  6  \w   -145.00-115.00   0.50   40.00    --  -90.00 -68.00-151.00   60
  7  \w    100.00 178.00   0.50   40.00    --  107.54  68.00 -19.00  156
  8  \w     42.00  80.00   0.50   40.00    --  107.54 -68.00-151.00   76
  9  \w   -117.00 -81.00   0.50   10.00    --  -49.64-125.00 -90.00   72
 10  \w   -120.00 -95.00   0.50   10.00    --  -49.64 -77.00 -30.00   50
 11  \w   -120.00 -90.00   0.50   10.00    --  -49.64 -77.00  90.00   60
 12  \w   -119.00 -89.00   0.50   10.00    --  -49.64 -77.00 -90.00   60
 13  \w    -86.00 -34.00   0.50   40.00    --  -90.00 125.00  30.00  104
 14  \w    -66.00 -18.00   0.50   40.00    --  -90.00  57.00  30.00   96
 15  \w   -118.00 -93.00   0.50   40.00    --  -90.00 -99.00   0.00   50
 16  \w    -66.00 -18.00   0.50   40.00    --  -90.00  57.00-180.00   96
 17  \w   -132.00 -91.00   0.50   40.00    --  -90.00 -99.00 -90.00   82
 18  \w    -66.00 -26.00   0.50   40.00    --  -90.00  57.00 -60.00   80
 19  \w    -63.00 -27.00   0.50   40.00    --  -90.00  57.00 150.00   72
 20  \w    -62.00 -21.00   0.50   40.00    --  -90.00 125.00   0.00   82
 21  \w   -146.00-101.00   0.50   40.00    --  -90.00 -77.00 -90.00   90
 22  \w    113.00 139.00   0.50   40.00    --  107.54  37.00 -90.00   52
 23  \w    106.00 143.00   0.50   40.00    --  107.54 125.00 150.00   74
 24  \w     36.00  62.00   0.50   40.00    --  107.54 -57.00  60.00   52
 25  \w     36.00  62.00   0.50   40.00    --  107.54 -57.00  30.00   52
 26  \w     75.00 107.00   0.50   40.00    --  107.54 -99.00   0.00   64
 27  \w     36.00  61.00   0.50   40.00    --  107.54 -57.00 -90.00   50
 28  \w    145.00 176.00   0.50   40.00    --  107.54  37.00 -90.00   62
;
_diffrn_measurement_device 'four-circle diffractometer'
_diffrn_measurement_device_type 'XtaLAB Synergy, Dualflex, HyPix'
_diffrn_measurement_method '\w scans'
_diffrn_orient_matrix_type 'CrysAlisPro convention (1999,Acta A55,543-557)'
_diffrn_orient_matrix_UB_11 0.0043317000
_diffrn_orient_matrix_UB_12 0.1145822000
_diffrn_orient_matrix_UB_13 -0.0451947000
_diffrn_orient_matrix_UB_21 -0.0561032000
_diffrn_orient_matrix_UB_22 -0.0479252000
_diffrn_orient_matrix_UB_23 -0.0404958000
_diffrn_orient_matrix_UB_31 -0.0452479000
_diffrn_orient_matrix_UB_32 0.0704022000
_diffrn_orient_matrix_UB_33 0.0458904000
_diffrn_radiation_monochromator mirror
_diffrn_radiation_probe x-ray
_diffrn_radiation_type 'Cu K\a'
_diffrn_radiation_wavelength 1.54184
_diffrn_reflns_av_R_equivalents 0.0302
_diffrn_reflns_av_unetI/netI 0.0193
_diffrn_reflns_Laue_measured_fraction_full 1.000
_diffrn_reflns_Laue_measured_fraction_max 0.951
_diffrn_reflns_limit_h_max 18
_diffrn_reflns_limit_h_min -26
_diffrn_reflns_limit_k_max 13
_diffrn_reflns_limit_k_min -13
_diffrn_reflns_limit_l_max 25
_diffrn_reflns_limit_l_min -23
_diffrn_reflns_number 34211
_diffrn_reflns_point_group_measured_fraction_full 1.000
_diffrn_reflns_point_group_measured_fraction_max 0.951
_diffrn_reflns_theta_full 67.684
_diffrn_reflns_theta_max 79.001
_diffrn_reflns_theta_min 4.144
_diffrn_source 'micro-focus sealed X-ray tube'
_diffrn_source_type 'PhotonJet (Cu) X-ray Source'
_exptl_absorpt_coefficient_mu 5.764
_exptl_absorpt_correction_T_max 0.844
_exptl_absorpt_correction_T_min 0.706
_exptl_absorpt_correction_type gaussian
_exptl_absorpt_process_details
;
CrysAlisPro 1.171.43.105a (Rigaku Oxford Diffraction, 2024)
Numerical absorption correction based on gaussian integration over
a multifaceted crystal model
Empirical absorption correction using spherical harmonics,
implemented in SCALE3 ABSPACK scaling algorithm.
;
_exptl_crystal_colour yellow
_exptl_crystal_colour_primary yellow
_exptl_crystal_density_diffrn 1.276
_exptl_crystal_description irregular
_exptl_crystal_F_000 1840
_exptl_crystal_size_max 0.1
_exptl_crystal_size_mid 0.07
_exptl_crystal_size_min 0.06
_refine_diff_density_max 1.188
_refine_diff_density_min -0.572
_refine_diff_density_rms 0.068
_refine_ls_extinction_method none
_refine_ls_goodness_of_fit_ref 1.066
_refine_ls_hydrogen_treatment constr
_refine_ls_matrix_type full
_refine_ls_number_parameters 293
_refine_ls_number_reflns 4798
_refine_ls_number_restraints 0
_refine_ls_restrained_S_all 1.066
_refine_ls_R_factor_all 0.0463
_refine_ls_R_factor_gt 0.0438
_refine_ls_shift/su_max 0.001
_refine_ls_shift/su_mean 0.000
_refine_ls_structure_factor_coef Fsqd
_refine_ls_weighting_details 'w=1/[\s^2^(Fo^2^)+(0.0725P)^2^+4.9509P] where P=(Fo^2^+2Fc^2^)/3'
_refine_ls_weighting_scheme calc
_refine_ls_wR_factor_gt 0.1264
_refine_ls_wR_factor_ref 0.1283
_reflns_Friedel_coverage 0.000
_reflns_number_gt 4486
_reflns_number_total 4798
_reflns_threshold_expression 'I > 2\s(I)'
_cod_data_source_file d4dt02588a2.cif
_cod_data_source_block gr732-10m-gg
_cod_depositor_comments 'Adding full bibliography for 7717349--7717350.cif.'
_cod_database_code 7717349
_shelx_shelxl_version_number 2018/3
_chemical_oxdiff_formula 'C10 H32 N3 Co'
_shelx_space_group_comment
;
The symmetry employed for this shelxl refinement is uniquely defined
by the following loop, which should always be used as a source of
symmetry information in preference to the above space-group names.
They are only intended as comments.
;
_shelx_estimated_absorpt_t_max 0.724
_shelx_estimated_absorpt_t_min 0.596
_olex2_refinement_description
;
1. Fixed Uiso
 At 1.2 times of:
  All B(H) groups, All C(H) groups
 At 1.5 times of:
  All C(H,H,H) groups
2.a Idealised Me refined as rotating group:
 C5(H5A,H5B,H5C), C4(H4A,H4B,H4C), C6(H6A,H6B,H6C), C7(H7A,H7B,H7C)
2.b Boron cage BH refined with riding coordinates:
 C1'(H1'), C2'(H2'), B3(H3), B7'(H7'), B11(H11), B6(H6), B7(H7), B4'(H4'),
 B8'(H8'), B4(H4), B10(H10), B5(H5), B12(H12), B5'(H5'), B9'(H9'), B9(H9),
 B6'(H6'), B12'(H12'), B10'(H10'), B11'(H11')
;
_olex2_submission_special_instructions 'No special instructions were received'
_oxdiff_exptl_absorpt_empirical_details
;
Empirical correction (ABSPACK) includes:
- Absorption correction using spherical harmonics
- Frame scaling
;
_oxdiff_exptl_absorpt_empirical_full_max 1.482
_oxdiff_exptl_absorpt_empirical_full_min 0.801

loop_
_space_group_symop_operation_xyz
'x, y, z'
'-x+1/2, -y+1/2, z+1/2'
'-x, y, -z+1/2'
'x+1/2, -y+1/2, -z'
'-x, -y, -z'
'x-1/2, y-1/2, -z-1/2'
'x, -y, z-1/2'
'-x-1/2, y-1/2, z'

loop_
_atom_site_label
_atom_site_type_symbol
_atom_site_fract_x
_atom_site_fract_y
_atom_site_fract_z
_atom_site_U_iso_or_equiv
_atom_site_adp_type
_atom_site_occupancy
_atom_site_site_symmetry_order
_atom_site_calc_flag
_atom_site_refinement_flags_posn
_atom_site_refinement_flags_adp
_atom_site_refinement_flags_occupancy
_atom_site_disorder_assembly
_atom_site_disorder_group
Co3 Co 0.66191(2) 0.80819(3) 0.73549(2) 0.01406(12) Uani 1 1 d . . . . .
N3 N 0.52491(9) 1.27235(19) 0.61744(9) 0.0226(4) Uani 1 1 d . . . . .
N2 N 0.58762(9) 0.55417(19) 0.95274(10) 0.0288(4) Uani 1 1 d . . . . .
N1 N 0.84203(9) 0.7835(2) 0.76783(10) 0.0247(4) Uani 1 1 d . . . . .
C1' C 0.70422(10) 0.69681(19) 0.66685(11) 0.0178(4) Uani 1 1 d . . . . .
H1' H 0.738838 0.638003 0.694167 0.021 Uiso 1 1 calc R U . . .
C2 C 0.79184(10) 0.79315(19) 0.78786(11) 0.0186(4) Uani 1 1 d . . . . .
C1 C 0.72840(10) 0.81129(19) 0.81108(11) 0.0173(4) Uani 1 1 d . . . . .
C3 C 0.60906(10) 0.6326(2) 0.92206(11) 0.0207(4) Uani 1 1 d . . . . .
C2' C 0.71666(10) 0.8436(2) 0.65421(10) 0.0187(4) Uani 1 1 d . . . . .
H2' H 0.760179 0.890154 0.672657 0.022 Uiso 1 1 calc R U . . .
C8 C 0.63487(10) 0.7335(2) 0.88333(10) 0.0182(4) Uani 1 1 d . . . . .
B3 B 0.67506(11) 0.6930(2) 0.81357(12) 0.0165(5) Uani 1 1 d . . . . .
H3 H 0.684057 0.595766 0.796741 0.020 Uiso 1 1 calc R U . . .
B7' B 0.64961(11) 0.9274(2) 0.65357(12) 0.0185(5) Uani 1 1 d . . . . .
H7' H 0.644912 1.026675 0.668958 0.022 Uiso 1 1 calc R U . . .
B11 B 0.60935(11) 0.9271(2) 0.79698(12) 0.0182(5) Uani 1 1 d . . . . .
H11 H 0.575110 0.986944 0.769791 0.022 Uiso 1 1 calc R U . . .
B6 B 0.69296(11) 0.9525(2) 0.79585(12) 0.0174(4) Uani 1 1 d . . . . .
H6 H 0.714616 1.028464 0.765827 0.021 Uiso 1 1 calc R U . . .
B7 B 0.59717(10) 0.7633(2) 0.80771(11) 0.0166(4) Uani 1 1 d . . . . .
H7 H 0.554663 0.713617 0.788930 0.020 Uiso 1 1 calc R U . . .
B4' B 0.62658(11) 0.6645(2) 0.67606(12) 0.0180(5) Uani 1 1 d . . . . .
H4' H 0.606328 0.587513 0.706373 0.022 Uiso 1 1 calc R U . . .
C5 C 0.59344(12) 1.2770(4) 0.60184(14) 0.0443(7) Uani 1 1 d . . . . .
H5A H 0.605562 1.201498 0.578159 0.066 Uiso 1 1 calc R U . . .
H5B H 0.617440 1.283055 0.642980 0.066 Uiso 1 1 calc R U . . .
H5C H 0.602180 1.349462 0.574157 0.066 Uiso 1 1 calc R U . . .
B8' B 0.58797(11) 0.8137(2) 0.66598(13) 0.0189(5) Uani 1 1 d . . . . .
H8' H 0.541577 0.836912 0.688699 0.023 Uiso 1 1 calc R U . . .
B4 B 0.71356(11) 0.7537(2) 0.88817(12) 0.0175(5) Uani 1 1 d . . . . .
H4 H 0.746756 0.696465 0.918236 0.021 Uiso 1 1 calc R U . . .
B10 B 0.64961(11) 0.9855(2) 0.86909(13) 0.0207(5) Uani 1 1 d . . . . .
H10 H 0.641703 1.082773 0.886473 0.025 Uiso 1 1 calc R U . . .
B5 B 0.72440(11) 0.9148(2) 0.87682(12) 0.0190(5) Uani 1 1 d . . . . .
H5 H 0.765519 0.964614 0.898643 0.023 Uiso 1 1 calc R U . . .
B12 B 0.59158(11) 0.8678(2) 0.87679(12) 0.0196(5) Uani 1 1 d . . . . .
H12 H 0.545037 0.884535 0.900754 0.024 Uiso 1 1 calc R U . . .
B5' B 0.66774(11) 0.6307(2) 0.60075(13) 0.0217(5) Uani 1 1 d . . . . .
H5' H 0.674806 0.532956 0.583724 0.026 Uiso 1 1 calc R U . . .
B9' B 0.59386(11) 0.7055(2) 0.59859(13) 0.0206(5) Uani 1 1 d . . . . .
H9' H 0.551046 0.657263 0.579565 0.025 Uiso 1 1 calc R U . . .
B9 B 0.66172(10) 0.8623(2) 0.92554(12) 0.0188(5) Uani 1 1 d . . . . .
H9 H 0.660335 0.876012 0.980356 0.023 Uiso 1 1 calc R U . . .
C4 C 0.51286(14) 1.1630(3) 0.66013(15) 0.0398(6) Uani 1 1 d . . . . .
H4A H 0.540088 1.166623 0.699063 0.060 Uiso 1 1 calc R U . . .
H4B H 0.521610 1.086974 0.635293 0.060 Uiso 1 1 calc R U . . .
H4C H 0.468915 1.163155 0.674213 0.060 Uiso 1 1 calc R U . . .
B6' B 0.72677(12) 0.7433(2) 0.58848(12) 0.0217(5) Uani 1 1 d . . . . .
H6' H 0.772628 0.720730 0.564412 0.026 Uiso 1 1 calc R U . . .
B12' B 0.60792(11) 0.8672(2) 0.58440(12) 0.0214(5) Uani 1 1 d . . . . .
H12' H 0.574498 0.926608 0.555837 0.026 Uiso 1 1 calc R U . . .
B10' B 0.65526(11) 0.7535(2) 0.54409(12) 0.0209(5) Uani 1 1 d . . . . .
H10' H 0.652680 0.737562 0.489500 0.025 Uiso 1 1 calc R U . . .
B11' B 0.69012(11) 0.8888(2) 0.57839(12) 0.0215(5) Uani 1 1 d . . . . .
H11' H 0.711882 0.962161 0.546668 0.026 Uiso 1 1 calc R U . . .
C6 C 0.48777(14) 1.2662(4) 0.55612(14) 0.0465(7) Uani 1 1 d . . . . .
H6A H 0.498538 1.190538 0.531873 0.070 Uiso 1 1 calc R U . . .
H6B H 0.497051 1.338691 0.528651 0.070 Uiso 1 1 calc R U . . .
H6C H 0.443040 1.265283 0.567078 0.070 Uiso 1 1 calc R U . . .
C7 C 0.50768(16) 1.3872(3) 0.65561(17) 0.0471(7) Uani 1 1 d . . . . .
H7A H 0.515225 1.460482 0.628176 0.071 Uiso 1 1 calc R U . . .
H7B H 0.533324 1.392115 0.695677 0.071 Uiso 1 1 calc R U . . .
H7C H 0.463273 1.383608 0.667814 0.071 Uiso 1 1 calc R U . . .

loop_
_atom_site_aniso_label
_atom_site_aniso_U_11
_atom_site_aniso_U_22
_atom_site_aniso_U_33
_atom_site_aniso_U_23
_atom_site_aniso_U_13
_atom_site_aniso_U_12
Co3 0.01107(19) 0.01616(19) 0.0149(2) -0.00004(12) -0.00124(11) 0.00000(11)
N3 0.0189(9) 0.0288(10) 0.0201(9) 0.0046(8) -0.0016(7) -0.0014(8)
N2 0.0296(10) 0.0303(10) 0.0265(10) 0.0033(8) 0.0021(8) -0.0060(8)
N1 0.0163(10) 0.0288(10) 0.0288(11) 0.0018(8) 0.0005(7) -0.0007(7)
C1' 0.0158(10) 0.0199(10) 0.0178(10) -0.0007(7) 0.0002(8) -0.0005(8)
C2 0.0183(11) 0.0183(10) 0.0192(10) 0.0019(8) -0.0032(8) -0.0015(8)
C1 0.0133(9) 0.0190(10) 0.0197(10) 0.0002(8) -0.0023(8) 0.0001(7)
C3 0.0176(10) 0.0253(11) 0.0192(10) -0.0034(9) 0.0003(8) -0.0010(8)
C2' 0.0152(9) 0.0226(10) 0.0182(10) 0.0020(8) -0.0003(8) -0.0011(8)
C8 0.0152(10) 0.0221(10) 0.0173(10) -0.0012(8) -0.0002(8) 0.0000(8)
B3 0.0135(10) 0.0196(11) 0.0165(11) 0.0001(8) -0.0028(9) -0.0018(8)
B7' 0.0163(10) 0.0212(11) 0.0180(11) 0.0031(9) -0.0026(9) 0.0006(9)
B11 0.0166(11) 0.0214(11) 0.0167(11) -0.0010(9) -0.0003(9) 0.0025(9)
B6 0.0160(11) 0.0168(10) 0.0194(11) -0.0019(9) -0.0027(9) -0.0001(8)
B7 0.0120(10) 0.0214(11) 0.0163(10) 0.0011(9) 0.0005(8) 0.0007(8)
B4' 0.0170(11) 0.0201(11) 0.0170(11) -0.0016(9) -0.0010(9) -0.0040(9)
C5 0.0215(13) 0.083(2) 0.0287(14) 0.0108(14) 0.0003(11) -0.0087(13)
B8' 0.0138(11) 0.0224(12) 0.0204(12) 0.0002(9) -0.0036(9) -0.0010(9)
B4 0.0142(10) 0.0212(12) 0.0169(11) -0.0001(9) -0.0019(8) -0.0018(9)
B10 0.0174(10) 0.0210(12) 0.0237(12) -0.0014(9) -0.0019(9) 0.0000(9)
B5 0.0175(11) 0.0205(11) 0.0190(11) -0.0005(9) -0.0026(9) -0.0006(9)
B12 0.0155(11) 0.0225(12) 0.0210(11) -0.0009(9) -0.0009(9) 0.0020(9)
B5' 0.0182(11) 0.0250(12) 0.0218(12) -0.0017(10) -0.0008(9) -0.0002(9)
B9' 0.0154(11) 0.0264(12) 0.0202(12) 0.0010(9) -0.0020(9) -0.0034(9)
B9 0.0183(11) 0.0211(12) 0.0170(11) -0.0034(9) -0.0018(8) 0.0002(9)
C4 0.0425(15) 0.0321(13) 0.0446(15) 0.0145(12) 0.0002(13) -0.0040(12)
B6' 0.0164(11) 0.0301(13) 0.0185(11) -0.0001(9) 0.0000(9) 0.0000(10)
B12' 0.0175(11) 0.0277(12) 0.0192(11) 0.0018(9) -0.0016(9) -0.0008(9)
B10' 0.0171(11) 0.0296(13) 0.0160(11) -0.0004(10) 0.0000(9) -0.0029(9)
B11' 0.0192(11) 0.0263(12) 0.0190(11) 0.0037(9) -0.0015(9) -0.0037(10)
C6 0.0349(15) 0.074(2) 0.0302(14) 0.0019(14) -0.0146(12) -0.0069(15)
C7 0.0553(18) 0.0340(15) 0.0519(17) -0.0064(13) -0.0061(15) 0.0034(13)

loop_
_atom_type_symbol
_atom_type_description
_atom_type_scat_dispersion_real
_atom_type_scat_dispersion_imag
_atom_type_scat_source
C C 0.0181 0.0091 'International Tables Vol C Tables 4.2.6.8 and 6.1.1.4'
H H 0.0000 0.0000 'International Tables Vol C Tables 4.2.6.8 and 6.1.1.4'
B B 0.0090 0.0039 'International Tables Vol C Tables 4.2.6.8 and 6.1.1.4'
Co Co -2.3653 3.6143 'International Tables Vol C Tables 4.2.6.8 and 6.1.1.4'
N N 0.0311 0.0180 'International Tables Vol C Tables 4.2.6.8 and 6.1.1.4'

loop_
_exptl_crystal_face_index_h
_exptl_crystal_face_index_k
_exptl_crystal_face_index_l
_exptl_crystal_face_perp_dist
13 -2 1 0.0364
3 3 12 0.0419
-7 -2 -11 0.0389
-13 3 3 0.0337
4 -7 -2 0.0273
-3 -6 6 0.0312
3 6 -6 0.0312
-7 5 5 0.0430
9 0 -10 0.0527
13 -1 3 0.0322
-12 0 -6 0.0379
10 -5 -2 0.0312
5 -3 10 0.0386
1 0 13 0.0398
-5 -5 -8 0.0312
-13 -3 -2 0.0349
12 3 2 0.0361
3 5 8 0.0405
-9 -5 1 0.0258
5 6 2 0.0349
2 0 -13 0.0457
9 -5 5 0.0281
-8 4 -8 0.0384

loop_
_geom_angle_atom_site_label_1
_geom_angle_atom_site_label_2
_geom_angle_atom_site_label_3
_geom_angle
_geom_angle_site_symmetry_1
_geom_angle_site_symmetry_3
_geom_angle_publ_flag
C1' Co3 C1 101.97(8) . . ?
C1' Co3 C2' 46.72(8) . . ?
C1' Co3 B7' 83.08(9) . . ?
C1' Co3 B11 172.63(9) . . ?
C1' Co3 B6 134.06(9) . . ?
C1' Co3 B7 129.54(9) . . ?
C1' Co3 B4' 48.44(9) . . ?
C1' Co3 B8' 83.90(9) . . ?
C1 Co3 B7' 130.50(9) . . ?
C1 Co3 B11 85.35(9) . . ?
C1 Co3 B6 48.94(8) . . ?
C1 Co3 B4' 132.48(9) . . ?
C1 Co3 B8' 174.01(9) . . ?
C2' Co3 C1 101.41(9) . . ?
C2' Co3 B7' 47.88(9) . . ?
C2' Co3 B11 131.45(9) . . ?
C2' Co3 B6 98.61(9) . . ?
C2' Co3 B7 171.68(9) . . ?
C2' Co3 B4' 83.25(9) . . ?
C2' Co3 B8' 83.45(9) . . ?
B3 Co3 C1' 96.22(9) . . ?
B3 Co3 C1 49.08(9) . . ?
B3 Co3 C2' 131.22(9) . . ?
B3 Co3 B7' 179.10(10) . . ?
B3 Co3 B11 89.21(10) . . ?
B3 Co3 B6 87.54(9) . . ?
B3 Co3 B7 53.03(10) . . ?
B3 Co3 B4' 92.52(9) . . ?
B3 Co3 B8' 129.67(10) . . ?
B11 Co3 B7' 91.54(9) . . ?
B11 Co3 B8' 88.80(9) . . ?
B6 Co3 B7' 92.55(9) . . ?
B6 Co3 B11 50.94(9) . . ?
B6 Co3 B4' 177.47(9) . . ?
B6 Co3 B8' 127.25(9) . . ?
B7 Co3 C1 86.53(9) . . ?
B7 Co3 B7' 127.86(9) . . ?
B7 Co3 B11 51.00(9) . . ?
B7 Co3 B6 88.46(9) . . ?
B7 Co3 B4' 89.56(9) . . ?
B7 Co3 B8' 88.78(10) . . ?
B4' Co3 B7' 87.43(10) . . ?
B4' Co3 B11 126.53(9) . . ?
B4' Co3 B8' 51.11(9) . . ?
B8' Co3 B7' 50.86(9) . . ?
C5 N3 C7 108.6(2) . . ?
C4 N3 C5 108.6(2) . . ?
C4 N3 C7 108.2(2) . . ?
C6 N3 C5 110.4(2) . . ?
C6 N3 C4 111.2(2) . . ?
C6 N3 C7 109.8(2) . . ?
Co3 C1' H1' 106.8 . . ?
C2' C1' Co3 66.86(10) . . ?
C2' C1' H1' 121.5 . . ?
C2' C1' B4' 112.03(16) . . ?
C2' C1' B5' 111.01(17) . . ?
C2' C1' B6' 61.87(14) . . ?
B4' C1' Co3 67.46(11) . . ?
B4' C1' H1' 118.1 . . ?
B4' C1' B5' 63.65(13) . . ?
B4' C1' B6' 115.45(16) . . ?
B5' C1' Co3 125.26(14) . . ?
B5' C1' H1' 116.9 . . ?
B5' C1' B6' 61.89(14) . . ?
B6' C1' Co3 125.06(14) . . ?
B6' C1' H1' 115.7 . . ?
N1 C2 C1 177.0(2) . . ?
C2 C1 Co3 113.31(15) . . ?
C2 C1 B3 122.10(17) . . ?
C2 C1 B6 118.07(17) . . ?
C2 C1 B4 114.90(17) . . ?
C2 C1 B5 112.43(17) . . ?
B3 C1 Co3 63.73(10) . . ?
B3 C1 B6 111.83(16) . . ?
B3 C1 B5 115.07(17) . . ?
B6 C1 Co3 65.55(10) . . ?
B6 C1 B5 63.19(13) . . ?
B4 C1 Co3 122.53(14) . . ?
B4 C1 B3 65.09(14) . . ?
B4 C1 B6 113.71(16) . . ?
B4 C1 B5 61.68(13) . . ?
B5 C1 Co3 122.54(13) . . ?
N2 C3 C8 178.7(2) . . ?
Co3 C2' H2' 106.7 . . ?
C1' C2' Co3 66.42(11) . . ?
C1' C2' H2' 121.3 . . ?
C1' C2' B7' 112.56(16) . . ?
C1' C2' B6' 62.08(14) . . ?
C1' C2' B11' 111.46(17) . . ?
B7' C2' Co3 67.96(11) . . ?
B7' C2' H2' 117.6 . . ?
B7' C2' B6' 115.73(17) . . ?
B7' C2' B11' 63.89(14) . . ?
B6' C2' Co3 124.83(14) . . ?
B6' C2' H2' 115.7 . . ?
B11' C2' Co3 125.78(14) . . ?
B11' C2' H2' 116.5 . . ?
B11' C2' B6' 61.87(14) . . ?
C3 C8 B3 116.44(18) . . ?
C3 C8 B7 115.71(17) . . ?
C3 C8 B4 116.18(18) . . ?
C3 C8 B12 117.98(17) . . ?
C3 C8 B9 117.52(18) . . ?
B3 C8 B7 63.69(13) . . ?
B3 C8 B12 114.87(17) . . ?
B3 C8 B9 116.59(16) . . ?
B4 C8 B3 65.41(14) . . ?
B4 C8 B7 118.65(16) . . ?
B4 C8 B12 115.28(17) . . ?
B4 C8 B9 62.61(13) . . ?
B12 C8 B7 62.27(13) . . ?
B12 C8 B9 62.61(13) . . ?
B9 C8 B7 115.80(17) . . ?
Co3 B3 H3 111.1 . . ?
C1 B3 Co3 67.19(11) . . ?
C1 B3 H3 125.2 . . ?
C1 B3 B7 107.05(16) . . ?
C1 B3 B4 57.42(13) . . ?
C8 B3 Co3 114.67(14) . . ?
C8 B3 C1 99.64(16) . . ?
C8 B3 H3 125.2 . . ?
C8 B3 B7 59.48(13) . . ?
C8 B3 B4 56.95(13) . . ?
B7 B3 Co3 64.57(11) . . ?
B7 B3 H3 121.6 . . ?
B7 B3 B4 108.13(16) . . ?
B4 B3 Co3 118.87(14) . . ?
B4 B3 H3 120.5 . . ?
Co3 B7' H7' 112.0 . . ?
C2' B7' Co3 64.17(11) . . ?
C2' B7' H7' 125.8 . . ?
C2' B7' B8' 104.48(16) . . ?
C2' B7' B12' 103.47(17) . . ?
C2' B7' B11' 58.45(13) . . ?
B8' B7' Co3 64.57(11) . . ?
B8' B7' H7' 122.9 . . ?
B12' B7' Co3 117.15(15) . . ?
B12' B7' H7' 121.5 . . ?
B12' B7' B8' 60.04(14) . . ?
B12' B7' B11' 59.37(13) . . ?
B11' B7' Co3 117.58(15) . . ?
B11' B7' H7' 120.0 . . ?
B11' B7' B8' 107.97(17) . . ?
Co3 B11 H11 114.0 . . ?
B6 B11 Co3 63.89(10) . . ?
B6 B11 H11 123.4 . . ?
B6 B11 B10 59.16(13) . . ?
B7 B11 Co3 63.31(10) . . ?
B7 B11 H11 122.1 . . ?
B7 B11 B6 107.08(15) . . ?
B7 B11 B10 108.29(16) . . ?
B10 B11 Co3 115.84(14) . . ?
B10 B11 H11 120.4 . . ?
B12 B11 Co3 115.51(14) . . ?
B12 B11 H11 121.0 . . ?
B12 B11 B6 106.08(16) . . ?
B12 B11 B7 60.42(13) . . ?
B12 B11 B10 59.54(14) . . ?
Co3 B6 H6 111.0 . . ?
C1 B6 Co3 65.51(10) . . ?
C1 B6 B11 107.20(16) . . ?
C1 B6 H6 124.1 . . ?
C1 B6 B10 104.73(16) . . ?
C1 B6 B5 58.68(13) . . ?
B11 B6 Co3 65.18(10) . . ?
B11 B6 H6 121.7 . . ?
B11 B6 B5 108.62(16) . . ?
B10 B6 Co3 118.09(14) . . ?
B10 B6 B11 60.48(13) . . ?
B10 B6 H6 121.3 . . ?
B10 B6 B5 59.09(13) . . ?
B5 B6 Co3 118.55(14) . . ?
B5 B6 H6 120.1 . . ?
Co3 B7 H7 114.4 . . ?
C8 B7 Co3 110.64(13) . . ?
C8 B7 B3 56.83(12) . . ?
C8 B7 B11 102.60(16) . . ?
C8 B7 H7 125.4 . . ?
C8 B7 B12 57.89(13) . . ?
B3 B7 Co3 62.40(10) . . ?
B3 B7 H7 124.0 . . ?
B11 B7 Co3 65.68(11) . . ?
B11 B7 B3 106.47(16) . . ?
B11 B7 H7 123.1 . . ?
B11 B7 B12 59.21(13) . . ?
B12 B7 Co3 116.51(14) . . ?
B12 B7 B3 105.61(16) . . ?
B12 B7 H7 120.6 . . ?
Co3 B4' H4' 111.8 . . ?
C1' B4' Co3 64.09(10) . . ?
C1' B4' H4' 125.9 . . ?
C1' B4' B8' 104.33(16) . . ?
C1' B4' B5' 58.21(13) . . ?
C1' B4' B9' 103.60(16) . . ?
B8' B4' Co3 64.81(11) . . ?
B8' B4' H4' 122.9 . . ?
B5' B4' Co3 117.40(14) . . ?
B5' B4' H4' 120.2 . . ?
B5' B4' B8' 107.81(17) . . ?
B9' B4' Co3 117.62(15) . . ?
B9' B4' H4' 121.2 . . ?
B9' B4' B8' 60.11(14) . . ?
B9' B4' B5' 59.51(14) . . ?
N3 C5 H5A 109.5 . . ?
N3 C5 H5B 109.5 . . ?
N3 C5 H5C 109.5 . . ?
H5A C5 H5B 109.5 . . ?
H5A C5 H5C 109.5 . . ?
H5B C5 H5C 109.5 . . ?
Co3 B8' H8' 113.1 . . ?
B7' B8' Co3 64.58(10) . . ?
B7' B8' B4' 106.57(16) . . ?
B7' B8' H8' 123.1 . . ?
B4' B8' Co3 64.07(11) . . ?
B4' B8' H8' 123.5 . . ?
B9' B8' Co3 115.73(14) . . ?
B9' B8' B7' 106.42(17) . . ?
B9' B8' B4' 58.67(13) . . ?
B9' B8' H8' 121.2 . . ?
B9' B8' B12' 59.73(14) . . ?
B12' B8' Co3 116.29(14) . . ?
B12' B8' B7' 59.03(13) . . ?
B12' B8' B4' 106.22(17) . . ?
B12' B8' H8' 120.9 . . ?
C1 B4 B3 57.49(12) . . ?
C1 B4 H4 125.4 . . ?
C1 B4 B5 60.00(13) . . ?
C1 B4 B9 105.31(17) . . ?
C8 B4 C1 100.22(15) . . ?
C8 B4 B3 57.64(12) . . ?
C8 B4 H4 125.9 . . ?
C8 B4 B5 104.38(16) . . ?
C8 B4 B9 59.60(13) . . ?
B3 B4 H4 122.1 . . ?
B5 B4 B3 107.56(16) . . ?
B5 B4 H4 122.0 . . ?
B5 B4 B9 59.31(14) . . ?
B9 B4 B3 107.81(16) . . ?
B9 B4 H4 121.7 . . ?
B11 B10 H10 120.6 . . ?
B6 B10 B11 60.36(13) . . ?
B6 B10 H10 121.8 . . ?
B5 B10 B11 110.39(17) . . ?
B5 B10 B6 61.41(13) . . ?
B5 B10 H10 120.7 . . ?
B5 B10 B12 108.11(17) . . ?
B12 B10 B11 59.43(13) . . ?
B12 B10 B6 106.93(17) . . ?
B12 B10 H10 122.4 . . ?
B9 B10 B11 109.19(17) . . ?
B9 B10 B6 108.12(17) . . ?
B9 B10 H10 121.5 . . ?
B9 B10 B5 59.32(13) . . ?
B9 B10 B12 60.65(14) . . ?
C1 B5 B6 58.13(12) . . ?
C1 B5 B4 58.32(13) . . ?
C1 B5 B10 104.63(16) . . ?
C1 B5 H5 124.9 . . ?
C1 B5 B9 105.08(17) . . ?
B6 B5 H5 122.5 . . ?
B4 B5 B6 106.81(16) . . ?
B4 B5 B10 108.43(17) . . ?
B4 B5 H5 121.5 . . ?
B10 B5 B6 59.50(13) . . ?
B10 B5 H5 122.2 . . ?
B9 B5 B6 107.33(16) . . ?
B9 B5 B4 60.68(14) . . ?
B9 B5 B10 60.23(14) . . ?
B9 B5 H5 122.0 . . ?
C8 B12 B11 104.95(16) . . ?
C8 B12 B7 59.84(13) . . ?
C8 B12 B10 103.51(16) . . ?
C8 B12 H12 125.3 . . ?
C8 B12 B9 58.86(13) . . ?
B11 B12 B7 60.37(13) . . ?
B11 B12 B10 61.03(14) . . ?
B11 B12 H12 121.6 . . ?
B11 B12 B9 109.50(17) . . ?
B7 B12 H12 119.8 . . ?
B10 B12 B7 109.43(17) . . ?
B10 B12 H12 122.6 . . ?
B10 B12 B9 59.43(14) . . ?
B9 B12 B7 110.57(16) . . ?
B9 B12 H12 120.5 . . ?
C1' B5' B4' 58.13(13) . . ?
C1' B5' H5' 125.0 . . ?
C1' B5' B9' 103.60(18) . . ?
C1' B5' B6' 59.82(14) . . ?
C1' B5' B10' 105.29(18) . . ?
B4' B5' H5' 121.2 . . ?
B9' B5' B4' 59.57(14) . . ?
B9' B5' H5' 122.8 . . ?
B9' B5' B10' 60.64(14) . . ?
B6' B5' B4' 109.14(18) . . ?
B6' B5' H5' 120.5 . . ?
B6' B5' B9' 108.51(18) . . ?
B6' B5' B10' 60.16(14) . . ?
B10' B5' B4' 108.89(18) . . ?
B10' B5' H5' 121.7 . . ?
B4' B9' B8' 61.22(14) . . ?
B4' B9' H9' 120.6 . . ?
B4' B9' B12' 108.57(17) . . ?
B4' B9' B10' 109.23(17) . . ?
B8' B9' H9' 120.4 . . ?
B5' B9' B4' 60.92(14) . . ?
B5' B9' B8' 109.81(17) . . ?
B5' B9' H9' 121.5 . . ?
B5' B9' B12' 107.36(17) . . ?
B5' B9' B10' 59.71(14) . . ?
B12' B9' B8' 60.16(14) . . ?
B12' B9' H9' 122.3 . . ?
B10' B9' B8' 109.33(17) . . ?
B10' B9' H9' 121.3 . . ?
B10' B9' B12' 59.82(14) . . ?
C8 B9 B4 57.79(12) . . ?
C8 B9 B10 103.64(17) . . ?
C8 B9 B5 103.53(16) . . ?
C8 B9 B12 58.53(13) . . ?
C8 B9 H9 125.9 . . ?
B4 B9 B12 107.83(17) . . ?
B4 B9 H9 121.6 . . ?
B10 B9 B4 108.07(17) . . ?
B10 B9 B12 59.92(14) . . ?
B10 B9 H9 122.4 . . ?
B5 B9 B4 60.01(13) . . ?
B5 B9 B10 60.45(14) . . ?
B5 B9 B12 108.41(17) . . ?
B5 B9 H9 122.3 . . ?
B12 B9 H9 121.3 . . ?
N3 C4 H4A 109.5 . . ?
N3 C4 H4B 109.5 . . ?
N3 C4 H4C 109.5 . . ?
H4A C4 H4B 109.5 . . ?
H4A C4 H4C 109.5 . . ?
H4B C4 H4C 109.5 . . ?
C1' B6' B5' 58.29(14) . . ?
C1' B6' H6' 125.3 . . ?
C1' B6' B10' 104.07(17) . . ?
C1' B6' B11' 103.90(17) . . ?
C2' B6' C1' 56.05(12) . . ?
C2' B6' B5' 103.49(17) . . ?
C2' B6' H6' 125.4 . . ?
C2' B6' B10' 104.10(17) . . ?
C2' B6' B11' 58.47(13) . . ?
B5' B6' H6' 122.3 . . ?
B5' B6' B10' 60.08(14) . . ?
B10' B6' H6' 123.0 . . ?
B11' B6' B5' 108.17(17) . . ?
B11' B6' H6' 122.0 . . ?
B11' B6' B10' 60.35(14) . . ?
B7' B12' B8' 60.93(14) . . ?
B7' B12' B9' 108.21(17) . . ?
B7' B12' H12' 121.0 . . ?
B7' B12' B10' 109.10(17) . . ?
B8' B12' H12' 120.4 . . ?
B9' B12' B8' 60.11(14) . . ?
B9' B12' H12' 122.2 . . ?
B10' B12' B8' 109.43(17) . . ?
B10' B12' B9' 59.99(14) . . ?
B10' B12' H12' 121.2 . . ?
B11' B12' B7' 60.80(14) . . ?
B11' B12' B8' 109.82(17) . . ?
B11' B12' B9' 107.74(17) . . ?
B11' B12' H12' 121.3 . . ?
B11' B12' B10' 59.99(14) . . ?
B5' B10' B9' 59.65(14) . . ?
B5' B10' B6' 59.77(14) . . ?
B5' B10' B12' 107.61(17) . . ?
B5' B10' H10' 122.1 . . ?
B5' B10' B11' 107.34(17) . . ?
B9' B10' H10' 121.9 . . ?
B6' B10' B9' 107.42(17) . . ?
B6' B10' B12' 107.32(17) . . ?
B6' B10' H10' 122.2 . . ?
B6' B10' B11' 59.61(14) . . ?
B12' B10' B9' 60.19(14) . . ?
B12' B10' H10' 121.9 . . ?
B11' B10' B9' 107.63(17) . . ?
B11' B10' B12' 59.65(14) . . ?
B11' B10' H10' 122.1 . . ?
C2' B11' B7' 57.66(13) . . ?
C2' B11' B6' 59.66(14) . . ?
C2' B11' B12' 103.22(16) . . ?
C2' B11' B10' 104.76(17) . . ?
C2' B11' H11' 125.5 . . ?
B7' B11' H11' 121.4 . . ?
B6' B11' B7' 108.70(17) . . ?
B6' B11' B12' 108.22(17) . . ?
B6' B11' B10' 60.04(14) . . ?
B6' B11' H11' 120.7 . . ?
B12' B11' B7' 59.83(13) . . ?
B12' B11' B10' 60.35(14) . . ?
B12' B11' H11' 122.9 . . ?
B10' B11' B7' 108.61(17) . . ?
B10' B11' H11' 121.9 . . ?
N3 C6 H6A 109.5 . . ?
N3 C6 H6B 109.5 . . ?
N3 C6 H6C 109.5 . . ?
H6A C6 H6B 109.5 . . ?
H6A C6 H6C 109.5 . . ?
H6B C6 H6C 109.5 . . ?
N3 C7 H7A 109.5 . . ?
N3 C7 H7B 109.5 . . ?
N3 C7 H7C 109.5 . . ?
H7A C7 H7B 109.5 . . ?
H7A C7 H7C 109.5 . . ?
H7B C7 H7C 109.5 . . ?

loop_
_geom_bond_atom_site_label_1
_geom_bond_atom_site_label_2
_geom_bond_distance
_geom_bond_site_symmetry_2
_geom_bond_publ_flag
Co3 C1' 2.047(2) . ?
Co3 C1 2.087(2) . ?
Co3 C2' 2.054(2) . ?
Co3 B3 2.030(2) . ?
Co3 B7' 2.115(2) . ?
Co3 B11 2.110(2) . ?
Co3 B6 2.088(2) . ?
Co3 B7 2.069(2) . ?
Co3 B4' 2.102(2) . ?
Co3 B8' 2.115(2) . ?
N3 C5 1.497(3) . ?
N3 C4 1.485(3) . ?
N3 C6 1.474(3) . ?
N3 C7 1.506(3) . ?
N2 C3 1.145(3) . ?
N1 C2 1.150(3) . ?
C1' H1' 1.1200 . ?
C1' C2' 1.626(3) . ?
C1' B4' 1.703(3) . ?
C1' B5' 1.704(3) . ?
C1' B6' 1.732(3) . ?
C2 C1 1.446(3) . ?
C1 B3 1.711(3) . ?
C1 B6 1.729(3) . ?
C1 B4 1.709(3) . ?
C1 B5 1.739(3) . ?
C3 C8 1.450(3) . ?
C2' H2' 1.1200 . ?
C2' B7' 1.693(3) . ?
C2' B6' 1.729(3) . ?
C2' B11' 1.707(3) . ?
C8 B3 1.709(3) . ?
C8 B7 1.759(3) . ?
C8 B4 1.696(3) . ?
C8 B12 1.723(3) . ?
C8 B9 1.729(3) . ?
B3 H3 1.1200 . ?
B3 B7 1.830(3) . ?
B3 B4 1.840(3) . ?
B7' H7' 1.1200 . ?
B7' B8' 1.816(3) . ?
B7' B12' 1.782(3) . ?
B7' B11' 1.799(3) . ?
B11 H11 1.1200 . ?
B11 B6 1.805(3) . ?
B11 B7 1.800(3) . ?
B11 B10 1.807(3) . ?
B11 B12 1.779(3) . ?
B6 H6 1.1200 . ?
B6 B10 1.783(3) . ?
B6 B5 1.817(3) . ?
B7 H7 1.1200 . ?
B7 B12 1.801(3) . ?
B4' H4' 1.1200 . ?
B4' B8' 1.819(3) . ?
B4' B5' 1.797(4) . ?
B4' B9' 1.773(3) . ?
C5 H5A 0.9800 . ?
C5 H5B 0.9800 . ?
C5 H5C 0.9800 . ?
B8' H8' 1.1200 . ?
B8' B9' 1.800(4) . ?
B8' B12' 1.801(4) . ?
B4 H4 1.1200 . ?
B4 B5 1.768(3) . ?
B4 B9 1.780(3) . ?
B10 H10 1.1200 . ?
B10 B5 1.776(3) . ?
B10 B12 1.781(3) . ?
B10 B9 1.772(4) . ?
B5 H5 1.1200 . ?
B5 B9 1.756(3) . ?
B12 H12 1.1200 . ?
B12 B9 1.794(3) . ?
B5' H5' 1.1200 . ?
B5' B9' 1.772(3) . ?
B5' B6' 1.767(4) . ?
B5' B10' 1.773(4) . ?
B9' H9' 1.1200 . ?
B9' B12' 1.793(4) . ?
B9' B10' 1.789(3) . ?
B9 H9 1.1200 . ?
C4 H4A 0.9800 . ?
C4 H4B 0.9800 . ?
C4 H4C 0.9800 . ?
B6' H6' 1.1200 . ?
B6' B10' 1.774(3) . ?
B6' B11' 1.766(4) . ?
B12' H12' 1.1200 . ?
B12' B10' 1.786(4) . ?
B12' B11' 1.774(3) . ?
B10' H10' 1.1200 . ?
B10' B11' 1.780(4) . ?
B11' H11' 1.1200 . ?
C6 H6A 0.9800 . ?
C6 H6B 0.9800 . ?
C6 H6C 0.9800 . ?
C7 H7A 0.9800 . ?
C7 H7B 0.9800 . ?
C7 H7C 0.9800 . ?

loop_
_geom_torsion_atom_site_label_1
_geom_torsion_atom_site_label_2
_geom_torsion_atom_site_label_3
_geom_torsion_atom_site_label_4
_geom_torsion
_geom_torsion_site_symmetry_1
_geom_torsion_site_symmetry_2
_geom_torsion_site_symmetry_3
_geom_torsion_site_symmetry_4
_geom_torsion_publ_flag
Co3 C1' C2' B7' -51.33(14) . . . . ?
Co3 C1' C2' B6' -159.51(14) . . . . ?
Co3 C1' C2' B11' -120.93(15) . . . . ?
Co3 C1' B4' B8' 52.24(13) . . . . ?
Co3 C1' B4' B5' 154.55(15) . . . . ?
Co3 C1' B4' B9' 114.38(15) . . . . ?
Co3 C1' B5' B4' -29.09(17) . . . . ?
Co3 C1' B5' B9' 11.1(2) . . . . ?
Co3 C1' B5' B6' 114.83(18) . . . . ?
Co3 C1' B5' B10' 73.9(2) . . . . ?
Co3 C1' B6' C2' 23.16(15) . . . . ?
Co3 C1' B6' B5' -115.13(19) . . . . ?
Co3 C1' B6' B10' -74.5(2) . . . . ?
Co3 C1' B6' B11' -12.1(2) . . . . ?
Co3 C1 B3 C8 -112.83(14) . . . . ?
Co3 C1 B3 B7 -51.96(13) . . . . ?
Co3 C1 B3 B4 -152.92(14) . . . . ?
Co3 C1 B6 B11 51.40(12) . . . . ?
Co3 C1 B6 B10 114.53(14) . . . . ?
Co3 C1 B6 B5 153.10(14) . . . . ?
Co3 C1 B4 C8 -11.6(2) . . . . ?
Co3 C1 B4 B3 28.96(15) . . . . ?
Co3 C1 B4 B5 -112.40(17) . . . . ?
Co3 C1 B4 B9 -72.67(19) . . . . ?
Co3 C1 B5 B6 -29.25(15) . . . . ?
Co3 C1 B5 B4 112.38(17) . . . . ?
Co3 C1 B5 B10 9.5(2) . . . . ?
Co3 C1 B5 B9 72.04(19) . . . . ?
Co3 C2' B7' B8' -51.84(13) . . . . ?
Co3 C2' B7' B12' -113.91(15) . . . . ?
Co3 C2' B7' B11' -154.28(14) . . . . ?
Co3 C2' B6' C1' -23.01(15) . . . . ?
Co3 C2' B6' B5' 12.6(2) . . . . ?
Co3 C2' B6' B10' 74.6(2) . . . . ?
Co3 C2' B6' B11' 115.83(18) . . . . ?
Co3 C2' B11' B7' 29.73(17) . . . . ?
Co3 C2' B11' B6' -114.40(19) . . . . ?
Co3 C2' B11' B12' -10.8(2) . . . . ?
Co3 C2' B11' B10' -73.2(2) . . . . ?
Co3 B3 B7 C8 -144.79(14) . . . . ?
Co3 B3 B7 B11 -50.28(12) . . . . ?
Co3 B3 B7 B12 -112.14(15) . . . . ?
Co3 B3 B4 C1 -28.63(15) . . . . ?
Co3 B3 B4 C8 102.12(17) . . . . ?
Co3 B3 B4 B5 5.9(2) . . . . ?
Co3 B3 B4 B9 68.5(2) . . . . ?
Co3 B7' B8' B4' -49.72(13) . . . . ?
Co3 B7' B8' B9' -111.17(15) . . . . ?
Co3 B7' B8' B12' -149.01(15) . . . . ?
Co3 B7' B12' B8' 31.50(15) . . . . ?
Co3 B7' B12' B9' -6.9(2) . . . . ?
Co3 B7' B12' B10' -70.6(2) . . . . ?
Co3 B7' B12' B11' -107.52(17) . . . . ?
Co3 B7' B11' C2' -26.15(14) . . . . ?
Co3 B7' B11' B6' 6.1(2) . . . . ?
Co3 B7' B11' B12' 106.80(17) . . . . ?
Co3 B7' B11' B10' 69.9(2) . . . . ?
Co3 B11 B6 C1 -51.59(13) . . . . ?
Co3 B11 B6 B10 -149.10(14) . . . . ?
Co3 B11 B6 B5 -113.56(15) . . . . ?
Co3 B11 B7 C8 107.18(13) . . . . ?
Co3 B11 B7 B3 48.42(12) . . . . ?
Co3 B11 B7 B12 147.08(14) . . . . ?
Co3 B11 B10 B6 30.82(14) . . . . ?
Co3 B11 B10 B5 -6.2(2) . . . . ?
Co3 B11 B10 B12 -105.68(17) . . . . ?
Co3 B11 B10 B9 -69.61(19) . . . . ?
Co3 B11 B12 C8 8.9(2) . . . . ?
Co3 B11 B12 B7 -32.55(14) . . . . ?
Co3 B11 B12 B10 106.24(16) . . . . ?
Co3 B11 B12 B9 70.6(2) . . . . ?
Co3 B6 B10 B11 -31.89(15) . . . . ?
Co3 B6 B10 B5 108.17(17) . . . . ?
Co3 B6 B10 B12 6.4(2) . . . . ?
Co3 B6 B10 B9 70.33(19) . . . . ?
Co3 B6 B5 C1 27.95(14) . . . . ?
Co3 B6 B5 B4 -5.5(2) . . . . ?
Co3 B6 B5 B10 -107.39(17) . . . . ?
Co3 B6 B5 B9 -69.3(2) . . . . ?
Co3 B7 B12 C8 -98.75(16) . . . . ?
Co3 B7 B12 B11 33.60(14) . . . . ?
Co3 B7 B12 B10 -4.1(2) . . . . ?
Co3 B7 B12 B9 -67.7(2) . . . . ?
Co3 B4' B8' B7' 50.01(13) . . . . ?
Co3 B4' B8' B9' 149.46(14) . . . . ?
Co3 B4' B8' B12' 111.80(15) . . . . ?
Co3 B4' B5' C1' 25.81(15) . . . . ?
Co3 B4' B5' B9' -107.51(17) . . . . ?
Co3 B4' B5' B6' -6.8(2) . . . . ?
Co3 B4' B5' B10' -70.8(2) . . . . ?
Co3 B4' B9' B8' -31.27(15) . . . . ?
Co3 B4' B9' B5' 107.14(17) . . . . ?
Co3 B4' B9' B12' 7.2(2) . . . . ?
Co3 B4' B9' B10' 70.8(2) . . . . ?
Co3 B8' B9' B4' 30.49(14) . . . . ?
Co3 B8' B9' B5' -7.6(2) . . . . ?
Co3 B8' B9' B12' -106.74(17) . . . . ?
Co3 B8' B9' B10' -71.4(2) . . . . ?
Co3 B8' B12' B7' -31.24(15) . . . . ?
Co3 B8' B12' B9' 105.81(17) . . . . ?
Co3 B8' B12' B10' 70.3(2) . . . . ?
Co3 B8' B12' B11' 6.2(2) . . . . ?
C1' C2' B7' Co3 50.54(14) . . . . ?
C1' C2' B7' B8' -1.3(2) . . . . ?
C1' C2' B7' B12' -63.4(2) . . . . ?
C1' C2' B7' B11' -103.74(19) . . . . ?
C1' C2' B6' B5' 35.60(15) . . . . ?
C1' C2' B6' B10' 97.65(18) . . . . ?
C1' C2' B6' B11' 138.84(17) . . . . ?
C1' C2' B11' B7' 105.45(18) . . . . ?
C1' C2' B11' B6' -38.67(16) . . . . ?
C1' C2' B11' B12' 64.9(2) . . . . ?
C1' C2' B11' B10' 2.5(2) . . . . ?
C1' B4' B8' Co3 -51.80(12) . . . . ?
C1' B4' B8' B7' -1.8(2) . . . . ?
C1' B4' B8' B9' 97.65(17) . . . . ?
C1' B4' B8' B12' 60.00(19) . . . . ?
C1' B4' B5' B9' -133.32(18) . . . . ?
C1' B4' B5' B6' -32.61(16) . . . . ?
C1' B4' B5' B10' -96.64(18) . . . . ?
C1' B4' B9' B8' -98.89(17) . . . . ?
C1' B4' B9' B5' 39.51(15) . . . . ?
C1' B4' B9' B12' -60.5(2) . . . . ?
C1' B4' B9' B10' 3.1(2) . . . . ?
C1' B5' B9' B4' -39.47(15) . . . . ?
C1' B5' B9' B8' -1.3(2) . . . . ?
C1' B5' B9' B12' 62.5(2) . . . . ?
C1' B5' B9' B10' 100.10(18) . . . . ?
C1' B5' B6' C2' -34.59(14) . . . . ?
C1' B5' B6' B10' -133.27(18) . . . . ?
C1' B5' B6' B11' -95.42(18) . . . . ?
C1' B5' B10' B9' -97.23(18) . . . . ?
C1' B5' B10' B6' 40.74(16) . . . . ?
C1' B5' B10' B12' -59.4(2) . . . . ?
C1' B5' B10' B11' 3.4(2) . . . . ?
C1' B6' B10' B5' -39.69(16) . . . . ?
C1' B6' B10' B9' -2.4(2) . . . . ?
C1' B6' B10' B12' 61.0(2) . . . . ?
C1' B6' B10' B11' 98.19(18) . . . . ?
C1' B6' B11' C2' 34.23(14) . . . . ?
C1' B6' B11' B7' 2.7(2) . . . . ?
C1' B6' B11' B12' -60.7(2) . . . . ?
C1' B6' B11' B10' -98.47(17) . . . . ?
C2 C1 B3 Co3 -102.20(19) . . . . ?
C2 C1 B3 C8 144.97(19) . . . . ?
C2 C1 B3 B7 -154.16(19) . . . . ?
C2 C1 B3 B4 104.9(2) . . . . ?
C2 C1 B6 Co3 104.49(18) . . . . ?
C2 C1 B6 B11 155.89(18) . . . . ?
C2 C1 B6 B10 -140.98(19) . . . . ?
C2 C1 B6 B5 -102.4(2) . . . . ?
C2 C1 B4 C8 -156.04(17) . . . . ?
C2 C1 B4 B3 -115.5(2) . . . . ?
C2 C1 B4 B5 103.16(19) . . . . ?
C2 C1 B4 B9 142.88(18) . . . . ?
C2 C1 B5 B6 111.22(19) . . . . ?
C2 C1 B5 B4 -107.16(19) . . . . ?
C2 C1 B5 B10 149.96(18) . . . . ?
C2 C1 B5 B9 -147.50(18) . . . . ?
C1 B3 B7 Co3 53.50(13) . . . . ?
C1 B3 B7 C8 -91.28(17) . . . . ?
C1 B3 B7 B11 3.2(2) . . . . ?
C1 B3 B7 B12 -58.6(2) . . . . ?
C1 B3 B4 C8 130.75(17) . . . . ?
C1 B3 B4 B5 34.56(15) . . . . ?
C1 B3 B4 B9 97.13(18) . . . . ?
C1 B6 B10 B11 -101.68(16) . . . . ?
C1 B6 B10 B5 38.38(15) . . . . ?
C1 B6 B10 B12 -63.40(19) . . . . ?
C1 B6 B10 B9 0.5(2) . . . . ?
C1 B6 B5 B4 -33.50(15) . . . . ?
C1 B6 B5 B10 -135.34(17) . . . . ?
C1 B6 B5 B9 -97.29(18) . . . . ?
C1 B4 B5 B6 33.42(15) . . . . ?
C1 B4 B5 B10 96.15(18) . . . . ?
C1 B4 B5 B9 134.21(17) . . . . ?
C1 B4 B9 C8 93.02(16) . . . . ?
C1 B4 B9 B10 -2.0(2) . . . . ?
C1 B4 B9 B5 -40.06(15) . . . . ?
C1 B4 B9 B12 61.3(2) . . . . ?
C1 B5 B9 C8 -0.3(2) . . . . ?
C1 B5 B9 B4 39.18(15) . . . . ?
C1 B5 B9 B10 -98.46(17) . . . . ?
C1 B5 B9 B12 -61.2(2) . . . . ?
C3 C8 B3 Co3 142.10(16) . . . . ?
C3 C8 B3 C1 -148.67(18) . . . . ?
C3 C8 B3 B7 107.1(2) . . . . ?
C3 C8 B3 B4 -108.3(2) . . . . ?
C3 C8 B7 Co3 -141.35(16) . . . . ?
C3 C8 B7 B3 -108.3(2) . . . . ?
C3 C8 B7 B11 150.16(18) . . . . ?
C3 C8 B7 B12 109.6(2) . . . . ?
C3 C8 B4 C1 149.18(18) . . . . ?
C3 C8 B4 B3 108.7(2) . . . . ?
C3 C8 B4 B5 -149.40(18) . . . . ?
C3 C8 B4 B9 -109.0(2) . . . . ?
C3 C8 B12 B11 -147.67(18) . . . . ?
C3 C8 B12 B7 -106.0(2) . . . . ?
C3 C8 B12 B10 149.16(19) . . . . ?
C3 C8 B12 B9 108.3(2) . . . . ?
C3 C8 B9 B4 106.9(2) . . . . ?
C3 C8 B9 B10 -150.15(18) . . . . ?
C3 C8 B9 B5 147.48(18) . . . . ?
C3 C8 B9 B12 -109.0(2) . . . . ?
C2' C1' B4' Co3 -51.18(14) . . . . ?
C2' C1' B4' B8' 1.1(2) . . . . ?
C2' C1' B4' B5' 103.37(19) . . . . ?
C2' C1' B4' B9' 63.2(2) . . . . ?
C2' C1' B5' B4' -104.97(18) . . . . ?
C2' C1' B5' B9' -64.8(2) . . . . ?
C2' C1' B5' B6' 38.95(16) . . . . ?
C2' C1' B5' B10' -2.0(2) . . . . ?
C2' C1' B6' B5' -138.29(17) . . . . ?
C2' C1' B6' B10' -97.70(18) . . . . ?
C2' C1' B6' B11' -35.30(15) . . . . ?
C2' B7' B8' Co3 51.60(13) . . . . ?
C2' B7' B8' B4' 1.9(2) . . . . ?
C2' B7' B8' B9' -59.6(2) . . . . ?
C2' B7' B8' B12' -97.41(18) . . . . ?
C2' B7' B12' B8' 99.12(17) . . . . ?
C2' B7' B12' B9' 60.7(2) . . . . ?
C2' B7' B12' B10' -3.0(2) . . . . ?
C2' B7' B12' B11' -39.90(16) . . . . ?
C2' B7' B11' B6' 32.28(16) . . . . ?
C2' B7' B11' B12' 132.94(18) . . . . ?
C2' B7' B11' B10' 96.03(19) . . . . ?
C2' B6' B10' B5' -97.64(18) . . . . ?
C2' B6' B10' B9' -60.4(2) . . . . ?
C2' B6' B10' B12' 3.0(2) . . . . ?
C2' B6' B10' B11' 40.24(15) . . . . ?
C2' B6' B11' B7' -31.51(15) . . . . ?
C2' B6' B11' B12' -94.95(18) . . . . ?
C2' B6' B11' B10' -132.69(17) . . . . ?
C8 B3 B7 Co3 144.79(14) . . . . ?
C8 B3 B7 B11 94.51(17) . . . . ?
C8 B3 B7 B12 32.65(15) . . . . ?
C8 B3 B4 C1 -130.75(17) . . . . ?
C8 B3 B4 B5 -96.19(18) . . . . ?
C8 B3 B4 B9 -33.62(15) . . . . ?
C8 B7 B12 B11 132.35(16) . . . . ?
C8 B7 B12 B10 94.68(17) . . . . ?
C8 B7 B12 B9 31.02(16) . . . . ?
C8 B4 B5 C1 -93.64(16) . . . . ?
C8 B4 B5 B6 -60.22(19) . . . . ?
C8 B4 B5 B10 2.5(2) . . . . ?
C8 B4 B5 B9 40.57(15) . . . . ?
C8 B4 B9 B10 -95.02(17) . . . . ?
C8 B4 B9 B5 -133.08(17) . . . . ?
C8 B4 B9 B12 -31.69(15) . . . . ?
C8 B12 B9 B4 31.41(15) . . . . ?
C8 B12 B9 B10 132.38(17) . . . . ?
C8 B12 B9 B5 94.90(18) . . . . ?
B3 C1 B6 Co3 -45.10(14) . . . . ?
B3 C1 B6 B11 6.3(2) . . . . ?
B3 C1 B6 B10 69.4(2) . . . . ?
B3 C1 B6 B5 108.00(19) . . . . ?
B3 C1 B4 C8 -40.56(14) . . . . ?
B3 C1 B4 B5 -141.36(16) . . . . ?
B3 C1 B4 B9 -101.63(16) . . . . ?
B3 C1 B5 B6 -102.92(18) . . . . ?
B3 C1 B5 B4 38.71(16) . . . . ?
B3 C1 B5 B10 -64.2(2) . . . . ?
B3 C1 B5 B9 -1.6(2) . . . . ?
B3 C8 B7 Co3 -33.10(13) . . . . ?
B3 C8 B7 B11 -101.59(16) . . . . ?
B3 C8 B7 B12 -142.17(17) . . . . ?
B3 C8 B4 C1 40.48(14) . . . . ?
B3 C8 B4 B5 101.90(17) . . . . ?
B3 C8 B4 B9 142.33(17) . . . . ?
B3 C8 B12 B11 -4.4(2) . . . . ?
B3 C8 B12 B7 37.30(17) . . . . ?
B3 C8 B12 B10 -67.5(2) . . . . ?
B3 C8 B12 B9 -108.39(19) . . . . ?
B3 C8 B9 B4 -38.42(17) . . . . ?
B3 C8 B9 B10 64.5(2) . . . . ?
B3 C8 B9 B5 2.2(2) . . . . ?
B3 C8 B9 B12 105.68(19) . . . . ?
B3 B7 B12 C8 -32.21(15) . . . . ?
B3 B7 B12 B11 100.14(17) . . . . ?
B3 B7 B12 B10 62.5(2) . . . . ?
B3 B7 B12 B9 -1.2(2) . . . . ?
B3 B4 B5 C1 -33.53(15) . . . . ?
B3 B4 B5 B6 -0.1(2) . . . . ?
B3 B4 B5 B10 62.6(2) . . . . ?
B3 B4 B5 B9 100.68(17) . . . . ?
B3 B4 B9 C8 32.84(15) . . . . ?
B3 B4 B9 B10 -62.2(2) . . . . ?
B3 B4 B9 B5 -100.24(17) . . . . ?
B3 B4 B9 B12 1.1(2) . . . . ?
B7' C2' B6' C1' -103.09(19) . . . . ?
B7' C2' B6' B5' -67.5(2) . . . . ?
B7' C2' B6' B10' -5.4(2) . . . . ?
B7' C2' B6' B11' 35.75(17) . . . . ?
B7' C2' B11' B6' -144.12(17) . . . . ?
B7' C2' B11' B12' -40.55(16) . . . . ?
B7' C2' B11' B10' -102.93(18) . . . . ?
B7' B8' B9' B4' 99.71(17) . . . . ?
B7' B8' B9' B5' 61.6(2) . . . . ?
B7' B8' B9' B12' -37.52(15) . . . . ?
B7' B8' B9' B10' -2.2(2) . . . . ?
B7' B8' B12' B9' 137.05(17) . . . . ?
B7' B8' B12' B10' 101.59(18) . . . . ?
B7' B8' B12' B11' 37.47(17) . . . . ?
B7' B12' B10' B5' 62.9(2) . . . . ?
B7' B12' B10' B9' 100.48(19) . . . . ?
B7' B12' B10' B6' 0.0(2) . . . . ?
B7' B12' B10' B11' -37.23(16) . . . . ?
B7' B12' B11' C2' 39.44(15) . . . . ?
B7' B12' B11' B6' 101.48(18) . . . . ?
B7' B12' B11' B10' 139.08(18) . . . . ?
B11 B6 B10 B5 140.06(17) . . . . ?
B11 B6 B10 B12 38.28(15) . . . . ?
B11 B6 B10 B9 102.22(18) . . . . ?
B11 B6 B5 C1 99.22(17) . . . . ?
B11 B6 B5 B4 65.7(2) . . . . ?
B11 B6 B5 B10 -36.12(16) . . . . ?
B11 B6 B5 B9 1.9(2) . . . . ?
B11 B7 B12 C8 -132.35(16) . . . . ?
B11 B7 B12 B10 -37.68(16) . . . . ?
B11 B7 B12 B9 -101.34(19) . . . . ?
B11 B10 B5 C1 -1.5(2) . . . . ?
B11 B10 B5 B6 36.54(16) . . . . ?
B11 B10 B5 B4 -62.5(2) . . . . ?
B11 B10 B5 B9 -100.78(19) . . . . ?
B11 B10 B12 C8 99.80(17) . . . . ?
B11 B10 B12 B7 37.39(16) . . . . ?
B11 B10 B12 B9 140.36(17) . . . . ?
B11 B10 B9 C8 4.9(2) . . . . ?
B11 B10 B9 B4 65.0(2) . . . . ?
B11 B10 B9 B5 102.86(18) . . . . ?
B11 B10 B9 B12 -35.56(16) . . . . ?
B11 B12 B9 C8 -96.07(18) . . . . ?
B11 B12 B9 B4 -64.7(2) . . . . ?
B11 B12 B9 B10 36.31(16) . . . . ?
B11 B12 B9 B5 -1.2(2) . . . . ?
B6 C1 B3 Co3 45.98(14) . . . . ?
B6 C1 B3 C8 -66.85(19) . . . . ?
B6 C1 B3 B7 -6.0(2) . . . . ?
B6 C1 B3 B4 -106.95(18) . . . . ?
B6 C1 B4 C8 63.56(19) . . . . ?
B6 C1 B4 B3 104.12(18) . . . . ?
B6 C1 B4 B5 -37.24(16) . . . . ?
B6 C1 B4 B9 2.5(2) . . . . ?
B6 C1 B5 B4 141.63(17) . . . . ?
B6 C1 B5 B10 38.75(15) . . . . ?
B6 C1 B5 B9 101.29(17) . . . . ?
B6 B11 B7 Co3 -47.95(12) . . . . ?
B6 B11 B7 C8 59.24(18) . . . . ?
B6 B11 B7 B3 0.5(2) . . . . ?
B6 B11 B7 B12 99.13(17) . . . . ?
B6 B11 B10 B5 -36.97(16) . . . . ?
B6 B11 B10 B12 -136.50(17) . . . . ?
B6 B11 B10 B9 -100.43(18) . . . . ?
B6 B11 B12 C8 -59.43(19) . . . . ?
B6 B11 B12 B7 -100.83(16) . . . . ?
B6 B11 B12 B10 37.96(15) . . . . ?
B6 B11 B12 B9 2.3(2) . . . . ?
B6 B10 B5 C1 -38.09(15) . . . . ?
B6 B10 B5 B4 -99.07(18) . . . . ?
B6 B10 B5 B9 -137.32(17) . . . . ?
B6 B10 B12 C8 61.1(2) . . . . ?
B6 B10 B12 B11 -38.71(15) . . . . ?
B6 B10 B12 B7 -1.3(2) . . . . ?
B6 B10 B12 B9 101.65(18) . . . . ?
B6 B10 B9 C8 -59.23(19) . . . . ?
B6 B10 B9 B4 0.9(2) . . . . ?
B6 B10 B9 B5 38.78(16) . . . . ?
B6 B10 B9 B12 -99.65(18) . . . . ?
B6 B5 B9 C8 60.5(2) . . . . ?
B6 B5 B9 B4 99.92(17) . . . . ?
B6 B5 B9 B10 -37.73(16) . . . . ?
B6 B5 B9 B12 -0.5(2) . . . . ?
B7 C8 B3 Co3 34.97(14) . . . . ?
B7 C8 B3 C1 104.19(16) . . . . ?
B7 C8 B3 B4 144.54(17) . . . . ?
B7 C8 B4 C1 4.1(2) . . . . ?
B7 C8 B4 B3 -36.34(17) . . . . ?
B7 C8 B4 B5 65.6(2) . . . . ?
B7 C8 B4 B9 106.0(2) . . . . ?
B7 C8 B12 B11 -41.67(15) . . . . ?
B7 C8 B12 B10 -104.84(17) . . . . ?
B7 C8 B12 B9 -145.69(17) . . . . ?
B7 C8 B9 B4 -110.45(18) . . . . ?
B7 C8 B9 B10 -7.5(2) . . . . ?
B7 C8 B9 B5 -69.9(2) . . . . ?
B7 C8 B9 B12 33.65(16) . . . . ?
B7 B3 B4 C1 -99.03(17) . . . . ?
B7 B3 B4 C8 31.72(15) . . . . ?
B7 B3 B4 B5 -64.5(2) . . . . ?
B7 B3 B4 B9 -1.9(2) . . . . ?
B7 B11 B6 Co3 47.63(12) . . . . ?
B7 B11 B6 C1 -4.0(2) . . . . ?
B7 B11 B6 B10 -101.47(17) . . . . ?
B7 B11 B6 B5 -65.93(19) . . . . ?
B7 B11 B10 B6 99.38(17) . . . . ?
B7 B11 B10 B5 62.4(2) . . . . ?
B7 B11 B10 B12 -37.12(15) . . . . ?
B7 B11 B10 B9 -1.0(2) . . . . ?
B7 B11 B12 C8 41.40(15) . . . . ?
B7 B11 B12 B10 138.79(17) . . . . ?
B7 B11 B12 B9 103.15(18) . . . . ?
B7 B12 B9 C8 -31.37(16) . . . . ?
B7 B12 B9 B4 0.0(2) . . . . ?
B7 B12 B9 B10 101.01(19) . . . . ?
B7 B12 B9 B5 63.5(2) . . . . ?
B4' C1' C2' Co3 51.49(13) . . . . ?
B4' C1' C2' B7' 0.2(2) . . . . ?
B4' C1' C2' B6' -108.02(18) . . . . ?
B4' C1' C2' B11' -69.4(2) . . . . ?
B4' C1' B5' B9' 40.20(16) . . . . ?
B4' C1' B5' B6' 143.92(18) . . . . ?
B4' C1' B5' B10' 103.01(18) . . . . ?
B4' C1' B6' C2' 102.52(18) . . . . ?
B4' C1' B6' B5' -35.77(17) . . . . ?
B4' C1' B6' B10' 4.8(2) . . . . ?
B4' C1' B6' B11' 67.2(2) . . . . ?
B4' B8' B9' B5' -38.07(17) . . . . ?
B4' B8' B9' B12' -137.23(17) . . . . ?
B4' B8' B9' B10' -101.86(18) . . . . ?
B4' B8' B12' B7' -99.89(17) . . . . ?
B4' B8' B12' B9' 37.17(15) . . . . ?
B4' B8' B12' B10' 1.7(2) . . . . ?
B4' B8' B12' B11' -62.4(2) . . . . ?
B4' B5' B9' B8' 38.20(17) . . . . ?
B4' B5' B9' B12' 102.00(18) . . . . ?
B4' B5' B9' B10' 139.57(18) . . . . ?
B4' B5' B6' C1' 31.97(16) . . . . ?
B4' B5' B6' C2' -2.6(2) . . . . ?
B4' B5' B6' B10' -101.30(19) . . . . ?
B4' B5' B6' B11' -63.5(2) . . . . ?
B4' B5' B10' B9' -36.23(16) . . . . ?
B4' B5' B10' B6' 101.73(19) . . . . ?
B4' B5' B10' B12' 1.6(2) . . . . ?
B4' B5' B10' B11' 64.4(2) . . . . ?
B4' B9' B12' B7' -0.1(2) . . . . ?
B4' B9' B12' B8' -38.90(16) . . . . ?
B4' B9' B12' B10' 101.91(18) . . . . ?
B4' B9' B12' B11' 64.2(2) . . . . ?
B4' B9' B10' B5' 36.89(17) . . . . ?
B4' B9' B10' B6' -0.4(2) . . . . ?
B4' B9' B10' B12' -100.80(19) . . . . ?
B4' B9' B10' B11' -63.3(2) . . . . ?
B8' B7' B12' B9' -38.45(16) . . . . ?
B8' B7' B12' B10' -102.14(19) . . . . ?
B8' B7' B12' B11' -139.03(18) . . . . ?
B8' B7' B11' C2' -96.27(18) . . . . ?
B8' B7' B11' B6' -64.0(2) . . . . ?
B8' B7' B11' B12' 36.67(16) . . . . ?
B8' B7' B11' B10' -0.2(2) . . . . ?
B8' B4' B5' C1' 96.12(17) . . . . ?
B8' B4' B5' B9' -37.20(16) . . . . ?
B8' B4' B5' B6' 63.5(2) . . . . ?
B8' B4' B5' B10' -0.5(2) . . . . ?
B8' B4' B9' B5' 138.40(18) . . . . ?
B8' B4' B9' B12' 38.42(16) . . . . ?
B8' B4' B9' B10' 102.03(19) . . . . ?
B8' B9' B12' B7' 38.82(16) . . . . ?
B8' B9' B12' B10' 140.81(18) . . . . ?
B8' B9' B12' B11' 103.10(18) . . . . ?
B8' B9' B10' B5' 102.18(19) . . . . ?
B8' B9' B10' B6' 64.9(2) . . . . ?
B8' B9' B10' B12' -35.51(16) . . . . ?
B8' B9' B10' B11' 2.0(2) . . . . ?
B8' B12' B10' B5' -2.0(2) . . . . ?
B8' B12' B10' B9' 35.51(16) . . . . ?
B8' B12' B10' B6' -65.0(2) . . . . ?
B8' B12' B10' B11' -102.20(18) . . . . ?
B8' B12' B11' C2' 1.9(2) . . . . ?
B8' B12' B11' B7' -37.53(16) . . . . ?
B8' B12' B11' B6' 63.9(2) . . . . ?
B8' B12' B11' B10' 101.55(19) . . . . ?
B4 C1 B3 Co3 152.92(14) . . . . ?
B4 C1 B3 C8 40.10(14) . . . . ?
B4 C1 B3 B7 100.97(17) . . . . ?
B4 C1 B6 Co3 -116.46(15) . . . . ?
B4 C1 B6 B11 -65.1(2) . . . . ?
B4 C1 B6 B10 -1.9(2) . . . . ?
B4 C1 B6 B5 36.64(16) . . . . ?
B4 C1 B5 B6 -141.63(17) . . . . ?
B4 C1 B5 B10 -102.88(18) . . . . ?
B4 C1 B5 B9 -40.34(15) . . . . ?
B4 C8 B3 Co3 -109.58(16) . . . . ?
B4 C8 B3 C1 -40.35(14) . . . . ?
B4 C8 B3 B7 -144.54(17) . . . . ?
B4 C8 B7 Co3 3.8(2) . . . . ?
B4 C8 B7 B3 36.95(17) . . . . ?
B4 C8 B7 B11 -64.6(2) . . . . ?
B4 C8 B7 B12 -105.2(2) . . . . ?
B4 C8 B12 B11 68.9(2) . . . . ?
B4 C8 B12 B7 110.54(18) . . . . ?
B4 C8 B12 B10 5.7(2) . . . . ?
B4 C8 B12 B9 -35.15(17) . . . . ?
B4 C8 B9 B10 102.97(17) . . . . ?
B4 C8 B9 B5 40.59(15) . . . . ?
B4 C8 B9 B12 144.10(17) . . . . ?
B4 B3 B7 Co3 114.01(15) . . . . ?
B4 B3 B7 C8 -30.77(15) . . . . ?
B4 B3 B7 B11 63.73(19) . . . . ?
B4 B3 B7 B12 1.9(2) . . . . ?
B4 B5 B9 C8 -39.47(14) . . . . ?
B4 B5 B9 B10 -137.65(17) . . . . ?
B4 B5 B9 B12 -100.40(18) . . . . ?
B10 B11 B6 Co3 149.10(14) . . . . ?
B10 B11 B6 C1 97.51(18) . . . . ?
B10 B11 B6 B5 35.54(16) . . . . ?
B10 B11 B7 Co3 -110.35(15) . . . . ?
B10 B11 B7 C8 -3.2(2) . . . . ?
B10 B11 B7 B3 -61.9(2) . . . . ?
B10 B11 B7 B12 36.73(15) . . . . ?
B10 B11 B12 C8 -97.39(17) . . . . ?
B10 B11 B12 B7 -138.79(17) . . . . ?
B10 B11 B12 B9 -35.64(16) . . . . ?
B10 B6 B5 C1 135.34(17) . . . . ?
B10 B6 B5 B4 101.85(18) . . . . ?
B10 B6 B5 B9 38.05(16) . . . . ?
B10 B5 B9 C8 98.18(17) . . . . ?
B10 B5 B9 B4 137.65(17) . . . . ?
B10 B5 B9 B12 37.25(16) . . . . ?
B10 B12 B9 C8 -132.38(17) . . . . ?
B10 B12 B9 B4 -100.97(19) . . . . ?
B10 B12 B9 B5 -37.48(17) . . . . ?
B5 C1 B3 Co3 115.56(16) . . . . ?
B5 C1 B3 C8 2.7(2) . . . . ?
B5 C1 B3 B7 63.6(2) . . . . ?
B5 C1 B3 B4 -37.37(16) . . . . ?
B5 C1 B6 Co3 -153.10(14) . . . . ?
B5 C1 B6 B11 -101.70(17) . . . . ?
B5 C1 B6 B10 -38.57(15) . . . . ?
B5 C1 B4 C8 100.80(17) . . . . ?
B5 C1 B4 B3 141.36(16) . . . . ?
B5 C1 B4 B9 39.73(15) . . . . ?
B5 B6 B10 B11 -140.06(17) . . . . ?
B5 B6 B10 B12 -101.77(18) . . . . ?
B5 B6 B10 B9 -37.84(15) . . . . ?
B5 B4 B9 C8 133.08(17) . . . . ?
B5 B4 B9 B10 38.06(16) . . . . ?
B5 B4 B9 B12 101.39(19) . . . . ?
B5 B10 B12 C8 -3.7(2) . . . . ?
B5 B10 B12 B11 -103.45(18) . . . . ?
B5 B10 B12 B7 -66.1(2) . . . . ?
B5 B10 B12 B9 36.91(16) . . . . ?
B5 B10 B9 C8 -98.00(17) . . . . ?
B5 B10 B9 B4 -37.86(15) . . . . ?
B5 B10 B9 B12 -138.42(18) . . . . ?
B12 C8 B3 Co3 -1.8(2) . . . . ?
B12 C8 B3 C1 67.4(2) . . . . ?
B12 C8 B3 B7 -36.75(16) . . . . ?
B12 C8 B3 B4 107.79(19) . . . . ?
B12 C8 B7 Co3 109.07(16) . . . . ?
B12 C8 B7 B3 142.17(17) . . . . ?
B12 C8 B7 B11 40.58(15) . . . . ?
B12 C8 B4 C1 -66.7(2) . . . . ?
B12 C8 B4 B3 -107.17(19) . . . . ?
B12 C8 B4 B5 -5.3(2) . . . . ?
B12 C8 B4 B9 35.15(17) . . . . ?
B12 C8 B9 B4 -144.10(17) . . . . ?
B12 C8 B9 B10 -41.13(15) . . . . ?
B12 C8 B9 B5 -103.51(18) . . . . ?
B12 B11 B6 Co3 110.96(15) . . . . ?
B12 B11 B6 C1 59.37(19) . . . . ?
B12 B11 B6 B10 -38.14(16) . . . . ?
B12 B11 B6 B5 -2.6(2) . . . . ?
B12 B11 B7 Co3 -147.08(14) . . . . ?
B12 B11 B7 C8 -39.90(14) . . . . ?
B12 B11 B7 B3 -98.66(17) . . . . ?
B12 B11 B10 B6 136.50(17) . . . . ?
B12 B11 B10 B5 99.52(19) . . . . ?
B12 B11 B10 B9 36.07(16) . . . . ?
B12 B10 B5 C1 61.7(2) . . . . ?
B12 B10 B5 B6 99.83(18) . . . . ?
B12 B10 B5 B4 0.8(2) . . . . ?
B12 B10 B5 B9 -37.49(16) . . . . ?
B12 B10 B9 C8 40.42(15) . . . . ?
B12 B10 B9 B4 100.56(18) . . . . ?
B12 B10 B9 B5 138.42(18) . . . . ?
B5' C1' C2' Co3 120.55(16) . . . . ?
B5' C1' C2' B7' 69.2(2) . . . . ?
B5' C1' C2' B6' -38.96(16) . . . . ?
B5' C1' C2' B11' -0.4(2) . . . . ?
B5' C1' B4' Co3 -154.55(15) . . . . ?
B5' C1' B4' B8' -102.30(18) . . . . ?
B5' C1' B4' B9' -40.16(16) . . . . ?
B5' C1' B6' C2' 138.29(17) . . . . ?
B5' C1' B6' B10' 40.59(16) . . . . ?
B5' C1' B6' B11' 102.98(18) . . . . ?
B5' B4' B8' Co3 -112.53(15) . . . . ?
B5' B4' B8' B7' -62.5(2) . . . . ?
B5' B4' B8' B9' 36.93(16) . . . . ?
B5' B4' B8' B12' -0.7(2) . . . . ?
B5' B4' B9' B8' -138.40(18) . . . . ?
B5' B4' B9' B12' -99.98(19) . . . . ?
B5' B4' B9' B10' -36.38(17) . . . . ?
B5' B9' B12' B7' -64.5(2) . . . . ?
B5' B9' B12' B8' -103.29(19) . . . . ?
B5' B9' B12' B10' 37.52(17) . . . . ?
B5' B9' B12' B11' -0.2(2) . . . . ?
B5' B9' B10' B6' -37.33(17) . . . . ?
B5' B9' B10' B12' -137.69(18) . . . . ?
B5' B9' B10' B11' -100.16(19) . . . . ?
B5' B6' B10' B9' 37.28(17) . . . . ?
B5' B6' B10' B12' 100.66(19) . . . . ?
B5' B6' B10' B11' 137.87(19) . . . . ?
B5' B6' B11' C2' 94.97(18) . . . . ?
B5' B6' B11' B7' 63.5(2) . . . . ?
B5' B6' B11' B12' 0.0(2) . . . . ?
B5' B6' B11' B10' -37.72(17) . . . . ?
B5' B10' B11' C2' -3.6(2) . . . . ?
B5' B10' B11' B7' -63.9(2) . . . . ?
B5' B10' B11' B6' 37.38(16) . . . . ?
B5' B10' B11' B12' -100.63(18) . . . . ?
B9' B4' B8' Co3 -149.46(14) . . . . ?
B9' B4' B8' B7' -99.45(18) . . . . ?
B9' B4' B8' B12' -37.65(15) . . . . ?
B9' B4' B5' C1' 133.32(18) . . . . ?
B9' B4' B5' B6' 100.71(19) . . . . ?
B9' B4' B5' B10' 36.68(16) . . . . ?
B9' B8' B12' B7' -137.05(17) . . . . ?
B9' B8' B12' B10' -35.47(16) . . . . ?
B9' B8' B12' B11' -99.58(19) . . . . ?
B9' B5' B6' C1' 95.28(19) . . . . ?
B9' B5' B6' C2' 60.7(2) . . . . ?
B9' B5' B6' B10' -37.98(17) . . . . ?
B9' B5' B6' B11' -0.1(2) . . . . ?
B9' B5' B10' B6' 137.96(19) . . . . ?
B9' B5' B10' B12' 37.79(16) . . . . ?
B9' B5' B10' B11' 100.65(19) . . . . ?
B9' B12' B10' B5' -37.55(16) . . . . ?
B9' B12' B10' B6' -100.53(19) . . . . ?
B9' B12' B10' B11' -137.72(18) . . . . ?
B9' B12' B11' C2' -61.9(2) . . . . ?
B9' B12' B11' B7' -101.37(18) . . . . ?
B9' B12' B11' B6' 0.1(2) . . . . ?
B9' B12' B11' B10' 37.71(17) . . . . ?
B9' B10' B11' C2' 59.2(2) . . . . ?
B9' B10' B11' B7' -1.1(2) . . . . ?
B9' B10' B11' B6' 100.24(19) . . . . ?
B9' B10' B11' B12' -37.77(16) . . . . ?
B9 C8 B3 Co3 -72.2(2) . . . . ?
B9 C8 B3 C1 -3.0(2) . . . . ?
B9 C8 B3 B7 -107.18(19) . . . . ?
B9 C8 B3 B4 37.36(17) . . . . ?
B9 C8 B7 Co3 75.30(18) . . . . ?
B9 C8 B7 B3 108.40(18) . . . . ?
B9 C8 B7 B11 6.8(2) . . . . ?
B9 C8 B7 B12 -33.77(16) . . . . ?
B9 C8 B4 C1 -101.85(17) . . . . ?
B9 C8 B4 B3 -142.33(17) . . . . ?
B9 C8 B4 B5 -40.42(15) . . . . ?
B9 C8 B12 B11 104.02(18) . . . . ?
B9 C8 B12 B7 145.69(17) . . . . ?
B9 C8 B12 B10 40.86(16) . . . . ?
B9 B4 B5 C1 -134.21(17) . . . . ?
B9 B4 B5 B6 -100.79(17) . . . . ?
B9 B4 B5 B10 -38.06(16) . . . . ?
B9 B10 B5 C1 99.24(18) . . . . ?
B9 B10 B5 B6 137.32(17) . . . . ?
B9 B10 B5 B4 38.26(16) . . . . ?
B9 B10 B12 C8 -40.56(15) . . . . ?
B9 B10 B12 B11 -140.36(17) . . . . ?
B9 B10 B12 B7 -102.97(18) . . . . ?
B6' C1' C2' Co3 159.51(14) . . . . ?
B6' C1' C2' B7' 108.18(19) . . . . ?
B6' C1' C2' B11' 38.58(16) . . . . ?
B6' C1' B4' Co3 -119.42(17) . . . . ?
B6' C1' B4' B8' -67.2(2) . . . . ?
B6' C1' B4' B5' 35.12(18) . . . . ?
B6' C1' B4' B9' -5.0(2) . . . . ?
B6' C1' B5' B4' -143.92(18) . . . . ?
B6' C1' B5' B9' -103.72(19) . . . . ?
B6' C1' B5' B10' -40.90(16) . . . . ?
B6' C2' B7' Co3 119.27(17) . . . . ?
B6' C2' B7' B8' 67.4(2) . . . . ?
B6' C2' B7' B12' 5.4(2) . . . . ?
B6' C2' B7' B11' -35.01(17) . . . . ?
B6' C2' B11' B7' 144.12(17) . . . . ?
B6' C2' B11' B12' 103.57(18) . . . . ?
B6' C2' B11' B10' 41.19(16) . . . . ?
B6' B5' B9' B4' -101.80(19) . . . . ?
B6' B5' B9' B8' -63.6(2) . . . . ?
B6' B5' B9' B12' 0.2(2) . . . . ?
B6' B5' B9' B10' 37.77(17) . . . . ?
B6' B5' B10' B9' -137.96(19) . . . . ?
B6' B5' B10' B12' -100.17(19) . . . . ?
B6' B5' B10' B11' -37.31(17) . . . . ?
B6' B10' B11' C2' -41.00(15) . . . . ?
B6' B10' B11' B7' -101.32(18) . . . . ?
B6' B10' B11' B12' -138.01(18) . . . . ?
B12' B7' B8' Co3 149.01(15) . . . . ?
B12' B7' B8' B4' 99.29(18) . . . . ?
B12' B7' B8' B9' 37.84(16) . . . . ?
B12' B7' B11' C2' -132.94(18) . . . . ?
B12' B7' B11' B6' -100.67(19) . . . . ?
B12' B7' B11' B10' -36.92(16) . . . . ?
B12' B8' B9' B4' 137.23(17) . . . . ?
B12' B8' B9' B5' 99.15(19) . . . . ?
B12' B8' B9' B10' 35.37(16) . . . . ?
B12' B9' B10' B5' 137.69(18) . . . . ?
B12' B9' B10' B6' 100.36(19) . . . . ?
B12' B9' B10' B11' 37.53(16) . . . . ?
B12' B10' B11' C2' 97.02(17) . . . . ?
B12' B10' B11' B7' 36.69(16) . . . . ?
B12' B10' B11' B6' 138.01(18) . . . . ?
B10' B5' B9' B4' -139.57(18) . . . . ?
B10' B5' B9' B8' -101.36(19) . . . . ?
B10' B5' B9' B12' -37.56(17) . . . . ?
B10' B5' B6' C1' 133.27(18) . . . . ?
B10' B5' B6' C2' 98.68(18) . . . . ?
B10' B5' B6' B11' 37.84(17) . . . . ?
B10' B9' B12' B7' -101.99(18) . . . . ?
B10' B9' B12' B8' -140.81(18) . . . . ?
B10' B9' B12' B11' -37.71(16) . . . . ?
B10' B6' B11' C2' 132.69(17) . . . . ?
B10' B6' B11' B7' 101.18(18) . . . . ?
B10' B6' B11' B12' 37.74(16) . . . . ?
B10' B12' B11' C2' -99.64(18) . . . . ?
B10' B12' B11' B7' -139.08(18) . . . . ?
B10' B12' B11' B6' -37.60(16) . . . . ?
B11' C2' B7' Co3 154.28(14) . . . . ?
B11' C2' B7' B8' 102.44(18) . . . . ?
B11' C2' B7' B12' 40.37(15) . . . . ?
B11' C2' B6' C1' -138.84(17) . . . . ?
B11' C2' B6' B5' -103.24(18) . . . . ?
B11' C2' B6' B10' -41.19(16) . . . . ?
B11' B7' B8' Co3 112.63(15) . . . . ?
B11' B7' B8' B4' 62.9(2) . . . . ?
B11' B7' B8' B9' 1.5(2) . . . . ?
B11' B7' B8' B12' -36.38(16) . . . . ?
B11' B7' B12' B8' 139.03(18) . . . . ?
B11' B7' B12' B9' 100.58(19) . . . . ?
B11' B7' B12' B10' 36.89(16) . . . . ?
B11' B6' B10' B5' -137.87(19) . . . . ?
B11' B6' B10' B9' -100.60(19) . . . . ?
B11' B6' B10' B12' -37.21(16) . . . . ?
B11' B12' B10' B5' 100.16(18) . . . . ?
B11' B12' B10' B9' 137.72(18) . . . . ?
B11' B12' B10' B6' 37.19(16) . . . . ?

loop_
_exptl_oxdiff_crystal_face_indexfrac_h
_exptl_oxdiff_crystal_face_indexfrac_k
_exptl_oxdiff_crystal_face_indexfrac_l
_exptl_oxdiff_crystal_face_x
_exptl_oxdiff_crystal_face_y
_exptl_oxdiff_crystal_face_z
13.4004 -1.7372 0.6207 -0.1691 -0.6937 -0.7002
2.6579 2.9281 11.6744 -0.1806 -0.7622 0.6216
-6.7175 -2.1008 -10.7999 0.2183 0.9149 -0.3396
-12.6335 2.5271 2.5536 0.1194 0.4843 0.8667
4.0849 -6.6267 -1.7681 -0.6617 0.1600 -0.7325
-3.4140 -5.9748 6.0394 -0.9723 0.2333 0.0110
3.4140 5.9748 -6.0394 0.9723 -0.2333 -0.0110
-6.9383 5.3537 5.3415 0.3420 -0.0836 0.9360
9.1928 -0.1555 -9.8261 0.4661 -0.1104 -0.8778
13.2911 -0.9698 3.2136 -0.1988 -0.8293 -0.5222
-12.1216 -0.0786 -6.3561 0.2258 0.9412 0.2513
10.2066 -4.5861 -2.2098 -0.3814 -0.2634 -0.8861
5.4811 -3.3245 10.3296 -0.8240 -0.5665 -0.0080
1.2953 0.0842 13.0854 -0.5761 -0.6066 0.5478
-5.3532 -5.0133 -7.6517 -0.2518 0.8505 -0.4619
-12.8038 -2.5188 -1.6660 -0.2688 0.9065 0.3256
12.4703 2.8046 2.2398 0.2741 -0.9247 -0.2640
2.7629 5.1682 8.4816 0.2208 -0.7462 0.6281
-8.6920 -5.3948 1.4885 -0.7231 0.6859 0.0818
4.9699 6.4806 1.6299 0.6904 -0.6554 0.3062
1.5412 0.2343 -13.0544 0.6235 0.4310 -0.6523
9.0932 -4.6139 4.8237 -0.7073 -0.4844 -0.5149
-7.5961 4.1297 -7.7884 0.7923 0.5436 0.2770
